data_4088827
loop_
_publ_author_name
'Walewska, Ma\/lgorzata'
'Hlina, Johann'
'Baumgartner, Judith'
'M\"uller, Thomas'
'Marschner, Christoph'

_publ_section_title
;
 Basic Reactivity Pattern of a Cyclic Disilylated Germylene.
;
_journal_issue 16
_journal_name_full Organometallics
_journal_page_first 2728
_journal_page_last 2737
_journal_paper_doi 10.1021/acs.organomet.6b00482
_journal_volume 35
_journal_year 2016
_chemical_formula_sum 'C24 H64 Ge2 Mg O2 Si6'
_chemical_formula_weight 722.78
_space_group_IT_number 19
_space_group_name_Hall 'P 2ac 2ab'
_space_group_name_H-M_alt 'P 21 21 21'
_symmetry_cell_setting orthorhombic
_symmetry_space_group_name_H-M 'P 21 21 21'
_atom_sites_solution_hydrogens geom
_atom_sites_solution_primary direct
_atom_sites_solution_secondary difmap
_audit_creation_method SHELXL-97
_cell_angle_alpha 90.00
_cell_angle_beta 90.00
_cell_angle_gamma 90.00
_cell_formula_units_Z 4
_cell_length_a 13.090(3)
_cell_length_b 15.730(3)
_cell_length_c 20.086(4)
_cell_measurement_reflns_used 4578
_cell_measurement_temperature 233(2)
_cell_measurement_theta_max 48.816
_cell_measurement_theta_min 4.490
_cell_volume 4135.8(15)
_computing_cell_refinement 'Bruker XSCANS'
_computing_data_collection 'Bruker XSCANS'
_computing_data_reduction 'Bruker SHELXTL'
_computing_molecular_graphics 'Bruker SHELXTL'
_computing_publication_material 'Bruker SHELXTL'
_computing_structure_refinement 'SHELXL-97 (Sheldrick, 1997)'
_computing_structure_solution 'SHELXS-97 (Sheldrick, 1990)'
_diffrn_ambient_temperature 233(2)
_diffrn_measured_fraction_theta_full 1.000
_diffrn_measured_fraction_theta_max 1.000
_diffrn_measurement_device_type 'SMART APEX'
_diffrn_measurement_method '\w scans'
_diffrn_radiation_monochromator graphite
_diffrn_radiation_source 'fine-focus sealed tube'
_diffrn_radiation_type MoK\a
_diffrn_radiation_wavelength 0.71073
_diffrn_reflns_av_R_equivalents 0.0823
_diffrn_reflns_av_sigmaI/netI 0.0873
_diffrn_reflns_limit_h_max 16
_diffrn_reflns_limit_h_min -16
_diffrn_reflns_limit_k_max 19
_diffrn_reflns_limit_k_min -19
_diffrn_reflns_limit_l_max 24
_diffrn_reflns_limit_l_min -25
_diffrn_reflns_number 33217
_diffrn_reflns_theta_full 26.38
_diffrn_reflns_theta_max 26.38
_diffrn_reflns_theta_min 1.64
_exptl_absorpt_coefficient_mu 1.660
_exptl_absorpt_correction_T_max 0.7543
_exptl_absorpt_correction_T_min 0.6357
_exptl_absorpt_correction_type multi-scan
_exptl_absorpt_process_details SADABS
_exptl_crystal_colour yellow
_exptl_crystal_density_diffrn 1.161
_exptl_crystal_density_method 'not measured'
_exptl_crystal_description blocks
_exptl_crystal_F_000 1536
_exptl_crystal_size_max 0.30
_exptl_crystal_size_mid 0.26
_exptl_crystal_size_min 0.18
_refine_diff_density_max 0.557
_refine_diff_density_min -0.257
_refine_diff_density_rms 0.074
_refine_ls_abs_structure_details 'Flack H D (1983), Acta Cryst. A39, 876-881'
_refine_ls_abs_structure_Flack 0.000(13)
_refine_ls_extinction_method none
_refine_ls_goodness_of_fit_ref 1.065
_refine_ls_hydrogen_treatment constr
_refine_ls_matrix_type full
_refine_ls_number_parameters 333
_refine_ls_number_reflns 8459
_refine_ls_number_restraints 0
_refine_ls_restrained_S_all 1.065
_refine_ls_R_factor_all 0.0976
_refine_ls_R_factor_gt 0.0651
_refine_ls_shift/su_max 0.007
_refine_ls_shift/su_mean 0.000
_refine_ls_structure_factor_coef Fsqd
_refine_ls_weighting_details 'calc w=1/[\s^2^(Fo^2^)+(0.0510P)^2^+0.0000P] where P=(Fo^2^+2Fc^2^)/3'
_refine_ls_weighting_scheme calc
_refine_ls_wR_factor_gt 0.1205
_refine_ls_wR_factor_ref 0.1309
_reflns_number_gt 6032
_reflns_number_total 8459
_reflns_threshold_expression >2sigma(I)
_cod_data_source_file om6b00482_si_002.cif
_cod_data_source_block 2b_689j
_cod_original_cell_volume 4135.6(14)
_cod_original_sg_symbol_H-M P2(1)2(1)2(1)
_cod_database_code 4088827

loop_
_symmetry_equiv_pos_as_xyz
'x, y, z'
'-x+1/2, -y, z+1/2'
'-x, y+1/2, -z+1/2'
'x+1/2, -y+1/2, -z'

loop_
_atom_site_label
_atom_site_type_symbol
_atom_site_fract_x
_atom_site_fract_y
_atom_site_fract_z
_atom_site_U_iso_or_equiv
_atom_site_adp_type
_atom_site_occupancy
_atom_site_symmetry_multiplicity
_atom_site_calc_flag
_atom_site_refinement_flags
Mg1 Mg 0.12873(15) -0.03065(13) 0.17893(9) 0.0486(5) Uani 1 1 d .
O1 O 0.0480(4) -0.0135(3) 0.2648(2) 0.0695(13) Uani 1 1 d .
O2 O 0.1975(4) -0.1383(3) 0.2153(2) 0.0722(14) Uani 1 1 d .
Ge1 Ge 0.01557(4) -0.05694(4) 0.07233(3) 0.04636(17) Uani 1 1 d .
Ge2 Ge 0.26197(5) 0.09104(4) 0.15409(3) 0.05083(19) Uani 1 1 d .
Si1 Si 0.26261(18) 0.21699(14) 0.21894(10) 0.0715(6) Uani 1 1 d .
Si2 Si 0.43709(14) 0.05508(14) 0.14198(10) 0.0683(5) Uani 1 1 d .
Si3 Si 0.20003(15) 0.13677(12) 0.04765(9) 0.0618(5) Uani 1 1 d .
Si4 Si 0.11319(14) 0.02563(13) -0.00482(9) 0.0596(5) Uani 1 1 d .
Si5 Si -0.15168(15) 0.00128(15) 0.07229(12) 0.0757(6) Uani 1 1 d .
Si6 Si -0.00306(15) -0.19103(12) 0.01913(9) 0.0632(5) Uani 1 1 d .
C1 C 0.3305(8) 0.2012(6) 0.2996(4) 0.113(3) Uani 1 1 d .
H1A H 0.4023 0.1904 0.2912 0.169 Uiso 1 1 calc R
H1B H 0.3010 0.1531 0.3229 0.169 Uiso 1 1 calc R
H1C H 0.3236 0.2519 0.3267 0.169 Uiso 1 1 calc R
C2 C 0.3223(8) 0.3115(5) 0.1788(5) 0.124(4) Uani 1 1 d .
H2A H 0.3154 0.3604 0.2079 0.186 Uiso 1 1 calc R
H2B H 0.2885 0.3230 0.1368 0.186 Uiso 1 1 calc R
H2C H 0.3942 0.3003 0.1709 0.186 Uiso 1 1 calc R
C3 C 0.1247(8) 0.2468(8) 0.2379(5) 0.134(4) Uani 1 1 d .
H3A H 0.1234 0.2974 0.2656 0.201 Uiso 1 1 calc R
H3B H 0.0916 0.2004 0.2612 0.201 Uiso 1 1 calc R
H3C H 0.0887 0.2580 0.1966 0.201 Uiso 1 1 calc R
C4 C 0.4964(6) 0.0264(6) 0.2232(4) 0.107(3) Uani 1 1 d .
H4A H 0.5702 0.0278 0.2190 0.161 Uiso 1 1 calc R
H4B H 0.4749 -0.0303 0.2360 0.161 Uiso 1 1 calc R
H4C H 0.4751 0.0668 0.2569 0.161 Uiso 1 1 calc R
C5 C 0.5196(6) 0.1414(7) 0.1087(5) 0.128(4) Uani 1 1 d .
H5A H 0.5159 0.1904 0.1379 0.193 Uiso 1 1 calc R
H5B H 0.4962 0.1572 0.0646 0.193 Uiso 1 1 calc R
H5C H 0.5896 0.1216 0.1062 0.193 Uiso 1 1 calc R
C6 C 0.4524(8) -0.0381(7) 0.0842(5) 0.136(4) Uani 1 1 d .
H6A H 0.5243 -0.0521 0.0801 0.204 Uiso 1 1 calc R
H6B H 0.4251 -0.0237 0.0408 0.204 Uiso 1 1 calc R
H6C H 0.4158 -0.0867 0.1020 0.204 Uiso 1 1 calc R
C7 C 0.3054(7) 0.1736(6) -0.0114(4) 0.111(3) Uani 1 1 d .
H7A H 0.2750 0.1965 -0.0516 0.166 Uiso 1 1 calc R
H7B H 0.3488 0.1257 -0.0227 0.166 Uiso 1 1 calc R
H7C H 0.3460 0.2172 0.0102 0.166 Uiso 1 1 calc R
C8 C 0.1091(7) 0.2303(5) 0.0554(5) 0.118(4) Uani 1 1 d .
H8A H 0.1477 0.2816 0.0647 0.176 Uiso 1 1 calc R
H8B H 0.0614 0.2199 0.0914 0.176 Uiso 1 1 calc R
H8C H 0.0717 0.2373 0.0141 0.176 Uiso 1 1 calc R
C9 C 0.2177(6) -0.0444(6) -0.0417(4) 0.114(3) Uani 1 1 d .
H9A H 0.1873 -0.0956 -0.0600 0.170 Uiso 1 1 calc R
H9B H 0.2660 -0.0598 -0.0071 0.170 Uiso 1 1 calc R
H9C H 0.2528 -0.0136 -0.0767 0.170 Uiso 1 1 calc R
C10 C 0.0405(7) 0.0710(6) -0.0777(4) 0.119(4) Uani 1 1 d .
H10A H 0.0849 0.1082 -0.1031 0.179 Uiso 1 1 calc R
H10B H -0.0177 0.1030 -0.0615 0.179 Uiso 1 1 calc R
H10C H 0.0169 0.0250 -0.1060 0.179 Uiso 1 1 calc R
C11 C -0.1470(7) 0.1136(6) 0.1046(6) 0.138(4) Uani 1 1 d .
H11A H -0.2160 0.1340 0.1121 0.206 Uiso 1 1 calc R
H11B H -0.1133 0.1498 0.0723 0.206 Uiso 1 1 calc R
H11C H -0.1093 0.1149 0.1462 0.206 Uiso 1 1 calc R
C12 C -0.2377(5) -0.0598(7) 0.1294(4) 0.116(3) Uani 1 1 d .
H12A H -0.2108 -0.0575 0.1744 0.174 Uiso 1 1 calc R
H12B H -0.2413 -0.1185 0.1149 0.174 Uiso 1 1 calc R
H12C H -0.3055 -0.0350 0.1286 0.174 Uiso 1 1 calc R
C13 C -0.2221(6) 0.0007(7) -0.0088(4) 0.127(4) Uani 1 1 d .
H13A H -0.2336 -0.0575 -0.0228 0.191 Uiso 1 1 calc R
H13B H -0.1819 0.0301 -0.0422 0.191 Uiso 1 1 calc R
H13C H -0.2872 0.0293 -0.0034 0.191 Uiso 1 1 calc R
C14 C -0.0946(6) -0.2607(6) 0.0658(4) 0.101(3) Uani 1 1 d .
H14A H -0.0851 -0.3193 0.0522 0.152 Uiso 1 1 calc R
H14B H -0.1641 -0.2432 0.0560 0.152 Uiso 1 1 calc R
H14C H -0.0821 -0.2555 0.1132 0.152 Uiso 1 1 calc R
C15 C -0.0531(7) -0.1842(6) -0.0681(4) 0.113(3) Uani 1 1 d .
H15A H -0.0436 -0.2384 -0.0903 0.170 Uiso 1 1 calc R
H15B H -0.0163 -0.1403 -0.0922 0.170 Uiso 1 1 calc R
H15C H -0.1253 -0.1702 -0.0671 0.170 Uiso 1 1 calc R
C16 C 0.1183(7) -0.2521(6) 0.0144(5) 0.119(4) Uani 1 1 d .
H16A H 0.1495 -0.2543 0.0582 0.178 Uiso 1 1 calc R
H16B H 0.1645 -0.2243 -0.0165 0.178 Uiso 1 1 calc R
H16C H 0.1042 -0.3094 -0.0009 0.178 Uiso 1 1 calc R
C17 C -0.0530(10) -0.0046(14) 0.2719(6) 0.257(11) Uani 1 1 d .
H17A H -0.0876 -0.0549 0.2540 0.309 Uiso 1 1 calc R
H17B H -0.0761 0.0451 0.2465 0.309 Uiso 1 1 calc R
C18 C -0.0799(10) 0.0060(13) 0.3406(6) 0.205(8) Uani 1 1 d .
H18A H -0.1070 0.0632 0.3480 0.247 Uiso 1 1 calc R
H18B H -0.1326 -0.0353 0.3530 0.247 Uiso 1 1 calc R
C19 C -0.0027(10) -0.0051(14) 0.3749(5) 0.221(9) Uani 1 1 d .
H19A H -0.0039 -0.0609 0.3966 0.265 Uiso 1 1 calc R
H19B H 0.0038 0.0392 0.4090 0.265 Uiso 1 1 calc R
C20 C 0.0808(10) 0.0004(15) 0.3260(5) 0.285(13) Uani 1 1 d .
H20A H 0.1119 0.0569 0.3283 0.342 Uiso 1 1 calc R
H20B H 0.1334 -0.0416 0.3371 0.342 Uiso 1 1 calc R
C21 C 0.2889(11) -0.1434(8) 0.2493(9) 0.255(11) Uani 1 1 d .
H21A H 0.2803 -0.1196 0.2940 0.305 Uiso 1 1 calc R
H21B H 0.3406 -0.1095 0.2261 0.305 Uiso 1 1 calc R
C22 C 0.3231(10) -0.2283(9) 0.2544(8) 0.176(7) Uani 1 1 d .
H22A H 0.3317 -0.2447 0.3012 0.211 Uiso 1 1 calc R
H22B H 0.3885 -0.2357 0.2314 0.211 Uiso 1 1 calc R
C23 C 0.2457(11) -0.2777(7) 0.2238(7) 0.148(5) Uani 1 1 d .
H23A H 0.2250 -0.3246 0.2529 0.177 Uiso 1 1 calc R
H23B H 0.2700 -0.3013 0.1815 0.177 Uiso 1 1 calc R
C24 C 0.1615(10) -0.2201(6) 0.2128(8) 0.189(7) Uani 1 1 d .
H24A H 0.1305 -0.2311 0.1693 0.226 Uiso 1 1 calc R
H24B H 0.1092 -0.2285 0.2471 0.226 Uiso 1 1 calc R

loop_
_atom_site_aniso_label
_atom_site_aniso_U_11
_atom_site_aniso_U_22
_atom_site_aniso_U_33
_atom_site_aniso_U_23
_atom_site_aniso_U_13
_atom_site_aniso_U_12
Mg1 0.0482(11) 0.0547(13) 0.0428(11) 0.0068(9) -0.0012(9) -0.0002(10)
O1 0.061(3) 0.102(4) 0.045(3) 0.001(3) 0.005(2) -0.016(3)
O2 0.070(3) 0.056(3) 0.090(3) 0.024(3) -0.027(3) -0.002(3)
Ge1 0.0390(3) 0.0545(4) 0.0456(3) 0.0011(3) -0.0011(3) -0.0001(3)
Ge2 0.0443(4) 0.0602(4) 0.0481(4) 0.0046(3) -0.0030(3) -0.0041(3)
Si1 0.0759(14) 0.0781(13) 0.0607(12) -0.0097(10) -0.0049(11) -0.0005(12)
Si2 0.0497(10) 0.0830(13) 0.0723(13) -0.0009(12) -0.0008(9) 0.0016(10)
Si3 0.0720(12) 0.0583(11) 0.0552(11) 0.0111(9) -0.0099(9) -0.0079(10)
Si4 0.0605(11) 0.0779(13) 0.0402(10) 0.0056(9) 0.0005(8) -0.0151(10)
Si5 0.0508(11) 0.0953(16) 0.0810(14) 0.0201(14) 0.0073(11) 0.0176(11)
Si6 0.0600(12) 0.0674(12) 0.0620(11) -0.0118(9) 0.0027(10) -0.0141(10)
C1 0.133(9) 0.138(8) 0.068(6) -0.017(5) -0.031(6) 0.013(7)
C2 0.171(10) 0.076(6) 0.124(8) -0.004(6) 0.007(7) -0.030(7)
C3 0.105(8) 0.169(10) 0.127(9) -0.062(8) 0.008(6) 0.045(8)
C4 0.069(6) 0.142(8) 0.110(7) 0.003(6) -0.020(5) 0.026(6)
C5 0.056(5) 0.188(11) 0.141(8) 0.021(8) 0.009(6) -0.037(6)
C6 0.105(7) 0.154(9) 0.149(9) -0.063(8) -0.020(7) 0.044(7)
C7 0.135(8) 0.130(8) 0.068(5) 0.037(5) -0.004(5) -0.075(7)
C8 0.144(9) 0.079(6) 0.130(8) -0.007(6) -0.066(7) 0.040(6)
C9 0.109(7) 0.113(7) 0.119(7) -0.049(6) 0.066(6) -0.039(6)
C10 0.139(8) 0.160(9) 0.058(5) 0.047(6) -0.039(5) -0.064(7)
C11 0.111(7) 0.090(7) 0.212(12) 0.011(7) 0.048(8) 0.044(6)
C12 0.054(4) 0.160(9) 0.133(7) 0.051(7) 0.029(5) 0.023(6)
C13 0.067(6) 0.189(11) 0.125(8) 0.042(8) -0.025(5) 0.023(6)
C14 0.103(7) 0.106(6) 0.095(6) 0.003(6) 0.019(5) -0.049(6)
C15 0.135(8) 0.136(8) 0.068(5) -0.015(6) -0.006(6) -0.039(7)
C16 0.101(7) 0.098(7) 0.157(10) -0.045(7) 0.027(7) 0.015(6)
C17 0.141(12) 0.54(3) 0.090(8) -0.103(14) 0.043(8) -0.079(17)
C18 0.142(11) 0.40(2) 0.079(8) -0.017(12) 0.055(8) 0.070(14)
C19 0.148(12) 0.46(3) 0.053(6) 0.022(10) 0.014(7) 0.025(16)
C20 0.160(12) 0.64(4) 0.051(6) -0.059(14) 0.024(7) -0.080(18)
C21 0.198(15) 0.119(10) 0.45(3) 0.119(14) -0.203(18) -0.032(10)
C22 0.109(10) 0.152(12) 0.267(18) 0.079(12) -0.063(11) 0.010(9)
C23 0.174(13) 0.095(8) 0.174(11) 0.031(8) 0.015(11) 0.033(9)
C24 0.177(13) 0.065(7) 0.324(19) 0.017(9) -0.136(13) 0.011(8)

loop_
_atom_type_symbol
_atom_type_description
_atom_type_scat_dispersion_real
_atom_type_scat_dispersion_imag
_atom_type_scat_source
C C 0.0033 0.0016 'International Tables Vol C Tables 4.2.6.8 and 6.1.1.4'
H H 0.0000 0.0000 'International Tables Vol C Tables 4.2.6.8 and 6.1.1.4'
O O 0.0106 0.0060 'International Tables Vol C Tables 4.2.6.8 and 6.1.1.4'
Mg Mg 0.0486 0.0363 'International Tables Vol C Tables 4.2.6.8 and 6.1.1.4'
Si Si 0.0817 0.0704 'International Tables Vol C Tables 4.2.6.8 and 6.1.1.4'
Ge Ge 0.1547 1.8001 'International Tables Vol C Tables 4.2.6.8 and 6.1.1.4'

loop_
_geom_angle_atom_site_label_1
_geom_angle_atom_site_label_2
_geom_angle_atom_site_label_3
_geom_angle
O1 Mg1 O2 92.0(2)
O1 Mg1 Ge1 114.62(15)
O2 Mg1 Ge1 113.96(16)
O1 Mg1 Ge2 113.96(16)
O2 Mg1 Ge2 112.08(16)
Ge1 Mg1 Ge2 109.37(7)
C20 O1 C17 101.8(8)
C20 O1 Mg1 129.9(6)
C17 O1 Mg1 128.0(6)
C24 O2 C21 105.2(7)
C24 O2 Mg1 127.6(6)
C21 O2 Mg1 127.2(6)
Si5 Ge1 Si6 104.34(8)
Si5 Ge1 Si4 106.44(7)
Si6 Ge1 Si4 104.21(7)
Si5 Ge1 Mg1 117.26(8)
Si6 Ge1 Mg1 124.19(7)
Si4 Ge1 Mg1 98.10(7)
Si1 Ge2 Si2 104.59(8)
Si1 Ge2 Si3 103.91(8)
Si2 Ge2 Si3 107.86(8)
Si1 Ge2 Mg1 120.32(7)
Si2 Ge2 Mg1 119.02(8)
Si3 Ge2 Mg1 99.38(6)
C2 Si1 C1 106.4(5)
C2 Si1 C3 106.7(5)
C1 Si1 C3 108.1(5)
C2 Si1 Ge2 115.5(3)
C1 Si1 Ge2 111.6(3)
C3 Si1 Ge2 108.2(3)
C5 Si2 C4 104.5(4)
C5 Si2 C6 106.6(5)
C4 Si2 C6 107.9(4)
C5 Si2 Ge2 115.1(3)
C4 Si2 Ge2 111.8(3)
C6 Si2 Ge2 110.6(3)
C8 Si3 C7 105.6(5)
C8 Si3 Si4 108.2(3)
C7 Si3 Si4 107.4(3)
C8 Si3 Ge2 111.8(3)
C7 Si3 Ge2 113.6(3)
Si4 Si3 Ge2 110.02(9)
C10 Si4 C9 106.2(4)
C10 Si4 Si3 108.2(3)
C9 Si4 Si3 105.0(3)
C10 Si4 Ge1 116.0(3)
C9 Si4 Ge1 108.7(3)
Si3 Si4 Ge1 111.96(9)
C13 Si5 C12 103.6(4)
C13 Si5 C11 108.7(5)
C12 Si5 C11 106.8(5)
C13 Si5 Ge1 116.9(3)
C12 Si5 Ge1 110.9(3)
C11 Si5 Ge1 109.4(3)
C16 Si6 C14 105.7(5)
C16 Si6 C15 106.3(5)
C14 Si6 C15 106.1(4)
C16 Si6 Ge1 113.2(3)
C14 Si6 Ge1 111.1(3)
C15 Si6 Ge1 113.9(3)
O1 C17 C18 110.9(11)
C19 C18 C17 108.6(12)
C18 C19 C20 103.1(10)
O1 C20 C19 111.8(11)
O2 C21 C22 111.5(11)
C21 C22 C23 105.1(10)
C22 C23 C24 105.6(10)
O2 C24 C23 108.7(10)

loop_
_geom_bond_atom_site_label_1
_geom_bond_atom_site_label_2
_geom_bond_distance
Mg1 O1 2.041(5)
Mg1 O2 2.052(5)
Mg1 Ge1 2.636(2)
Mg1 Ge2 2.637(2)
O1 C20 1.318(11)
O1 C17 1.338(14)
O2 C24 1.371(11)
O2 C21 1.380(12)
Ge1 Si5 2.373(2)
Ge1 Si6 2.3770(19)
Ge1 Si4 2.3919(18)
Ge2 Si1 2.371(2)
Ge2 Si2 2.374(2)
Ge2 Si3 2.3970(19)
Si1 C2 1.862(9)
Si1 C1 1.865(8)
Si1 C3 1.905(9)
Si2 C5 1.859(9)
Si2 C4 1.862(8)
Si2 C6 1.881(10)
Si3 C8 1.899(8)
Si3 C7 1.909(8)
Si3 Si4 2.337(3)
Si4 C10 1.886(8)
Si4 C9 1.906(8)
Si5 C13 1.872(8)
Si5 C12 1.872(8)
Si5 C11 1.884(10)
Si6 C16 1.858(9)
Si6 C14 1.874(7)
Si6 C15 1.874(8)
C17 C18 1.434(12)
C18 C19 1.235(14)
C19 C20 1.471(15)
C21 C22 1.413(16)
C22 C23 1.417(16)
C23 C24 1.445(14)

loop_
_geom_torsion_atom_site_label_1
_geom_torsion_atom_site_label_2
_geom_torsion_atom_site_label_3
_geom_torsion_atom_site_label_4
_geom_torsion
O2 Mg1 O1 C20 62.0(15)
Ge1 Mg1 O1 C20 179.6(14)
Ge2 Mg1 O1 C20 -53.3(15)
O2 Mg1 O1 C17 -125.8(13)
Ge1 Mg1 O1 C17 -8.2(13)
Ge2 Mg1 O1 C17 118.9(13)
O1 Mg1 O2 C24 86.7(10)
Ge1 Mg1 O2 C24 -31.4(11)
Ge2 Mg1 O2 C24 -156.3(10)
O1 Mg1 O2 C21 -91.2(12)
Ge1 Mg1 O2 C21 150.7(11)
Ge2 Mg1 O2 C21 25.8(12)
O1 Mg1 Ge1 Si5 27.2(2)
O2 Mg1 Ge1 Si5 131.42(18)
Ge2 Mg1 Ge1 Si5 -102.25(9)
O1 Mg1 Ge1 Si6 -106.24(18)
O2 Mg1 Ge1 Si6 -2.0(2)
Ge2 Mg1 Ge1 Si6 124.36(8)
O1 Mg1 Ge1 Si4 140.41(18)
O2 Mg1 Ge1 Si4 -115.31(18)
Ge2 Mg1 Ge1 Si4 11.01(9)
O1 Mg1 Ge2 Si1 -9.38(19)
O2 Mg1 Ge2 Si1 -112.23(18)
Ge1 Mg1 Ge2 Si1 120.38(9)
O1 Mg1 Ge2 Si2 121.79(18)
O2 Mg1 Ge2 Si2 18.94(19)
Ge1 Mg1 Ge2 Si2 -108.45(9)
O1 Mg1 Ge2 Si3 -121.65(17)
O2 Mg1 Ge2 Si3 135.51(18)
Ge1 Mg1 Ge2 Si3 8.11(9)
Si2 Ge2 Si1 C2 65.1(4)
Si3 Ge2 Si1 C2 -47.9(4)
Mg1 Ge2 Si1 C2 -157.8(4)
Si2 Ge2 Si1 C1 -56.6(4)
Si3 Ge2 Si1 C1 -169.6(4)
Mg1 Ge2 Si1 C1 80.6(4)
Si2 Ge2 Si1 C3 -175.4(4)
Si3 Ge2 Si1 C3 71.6(4)
Mg1 Ge2 Si1 C3 -38.2(4)
Si1 Ge2 Si2 C5 -53.5(4)
Si3 Ge2 Si2 C5 56.7(4)
Mg1 Ge2 Si2 C5 168.7(4)
Si1 Ge2 Si2 C4 65.4(4)
Si3 Ge2 Si2 C4 175.6(3)
Mg1 Ge2 Si2 C4 -72.4(3)
Si1 Ge2 Si2 C6 -174.3(4)
Si3 Ge2 Si2 C6 -64.2(4)
Mg1 Ge2 Si2 C6 47.8(4)
Si1 Ge2 Si3 C8 -30.1(3)
Si2 Ge2 Si3 C8 -140.8(3)
Mg1 Ge2 Si3 C8 94.5(3)
Si1 Ge2 Si3 C7 89.3(3)
Si2 Ge2 Si3 C7 -21.4(3)
Mg1 Ge2 Si3 C7 -146.1(3)
Si1 Ge2 Si3 Si4 -150.33(10)
Si2 Ge2 Si3 Si4 99.02(11)
Mg1 Ge2 Si3 Si4 -25.71(11)
C8 Si3 Si4 C10 44.6(5)
C7 Si3 Si4 C10 -69.0(5)
Ge2 Si3 Si4 C10 166.9(3)
C8 Si3 Si4 C9 157.7(5)
C7 Si3 Si4 C9 44.1(5)
Ge2 Si3 Si4 C9 -79.9(3)
C8 Si3 Si4 Ge1 -84.5(3)
C7 Si3 Si4 Ge1 161.9(3)
Ge2 Si3 Si4 Ge1 37.85(13)
Si5 Ge1 Si4 C10 -31.4(4)
Si6 Ge1 Si4 C10 78.6(4)
Mg1 Ge1 Si4 C10 -153.0(4)
Si5 Ge1 Si4 C9 -150.9(3)
Si6 Ge1 Si4 C9 -41.0(3)
Mg1 Ge1 Si4 C9 87.4(3)
Si5 Ge1 Si4 Si3 93.50(11)
Si6 Ge1 Si4 Si3 -156.56(10)
Mg1 Ge1 Si4 Si3 -28.13(11)
Si6 Ge1 Si5 C13 -49.8(4)
Si4 Ge1 Si5 C13 60.1(4)
Mg1 Ge1 Si5 C13 168.6(4)
Si6 Ge1 Si5 C12 68.6(4)
Si4 Ge1 Si5 C12 178.5(4)
Mg1 Ge1 Si5 C12 -73.0(4)
Si6 Ge1 Si5 C11 -173.8(4)
Si4 Ge1 Si5 C11 -64.0(4)
Mg1 Ge1 Si5 C11 44.5(4)
Si5 Ge1 Si6 C16 -178.6(4)
Si4 Ge1 Si6 C16 70.0(4)
Mg1 Ge1 Si6 C16 -40.4(4)
Si5 Ge1 Si6 C14 -59.9(3)
Si4 Ge1 Si6 C14 -171.4(3)
Mg1 Ge1 Si6 C14 78.3(3)
Si5 Ge1 Si6 C15 59.8(3)
Si4 Ge1 Si6 C15 -51.6(3)
Mg1 Ge1 Si6 C15 -162.0(3)
C20 O1 C17 C18 -6(2)
Mg1 O1 C17 C18 179.9(11)
O1 C17 C18 C19 -7(3)
C17 C18 C19 C20 15(3)
C17 O1 C20 C19 16(2)
Mg1 O1 C20 C19 -170.5(11)
C18 C19 C20 O1 -21(3)
C24 O2 C21 C22 14.1(19)
Mg1 O2 C21 C22 -167.6(10)
O2 C21 C22 C23 -2(2)
C21 C22 C23 C24 -9.9(19)
C21 O2 C24 C23 -20.2(16)
Mg1 O2 C24 C23 161.5(8)
C22 C23 C24 O2 19.2(17)
